data_4102500
loop_
_publ_author_name
'Sergey I. Druzhinin'
'Peter Mayer'
'Dietmar Stalke'
'Rixa von B\"ulow'
'Mathias Noltemeyer'
'Klaas A. Zachariasse'

_publ_contact_author_address
;
Max-Planck-Institut fuer biophysikalische Chemie, Spektroskopie und 
Photochemische Kinetik
D-37070 Goettingen
Germany
;
_publ_contact_author_email kzachar@gwdg.de
_publ_contact_author_name 'Klaas A. Zachariasse'
_publ_section_title
;
 Intramolecular Charge Transfer with
 1-tert-Butyl-6-cyano-1,2,3,4-tetrahydroquinoline (NTC6) and Other
 Aminobenzonitriles. A Comparison of Experimental Vapor Phase Spectra and
 Crystal Structures with Calculations
;
_journal_name_full 'Journal of the American Chemical Society'
_journal_page_first 7730
_journal_page_last 7744
_journal_paper_doi 10.1021/ja101336n
_journal_volume 132
_journal_year 2010
_chemical_formula_sum 'C11 H12 N2'
_chemical_formula_weight 172.23
_chemical_name_systematic
; 
 ? 
;
_space_group_IT_number 61
_symmetry_cell_setting orthorhombic
_symmetry_space_group_name_Hall '-P 2ac 2ab'
_symmetry_space_group_name_H-M 'P b c a'
_atom_sites_solution_hydrogens geom
_atom_sites_solution_primary direct
_atom_sites_solution_secondary difmap
_audit_creation_method SHELXL-97
_cell_angle_alpha 90.00
_cell_angle_beta 90.00
_cell_angle_gamma 90.00
_cell_formula_units_Z 8
_cell_length_a 11.5057(5)
_cell_length_b 8.4820(5)
_cell_length_c 19.2656(12)
_cell_measurement_temperature 200(2)
_cell_volume 1880.16(18)
_computing_structure_refinement 'SHELXL-97 (Sheldrick, 1997)'
_computing_structure_solution 'SHELXS-97 (Sheldrick, 1990)'
_diffrn_ambient_temperature 200(2)
_diffrn_measured_fraction_theta_full 0.996
_diffrn_measured_fraction_theta_max 0.996
_diffrn_radiation_monochromator graphite
_diffrn_radiation_source 'fine-focus sealed tube'
_diffrn_radiation_type MoK\a
_diffrn_radiation_wavelength 0.71073
_diffrn_reflns_av_R_equivalents 0.0521
_diffrn_reflns_av_sigmaI/netI 0.0390
_diffrn_reflns_limit_h_max 13
_diffrn_reflns_limit_h_min -13
_diffrn_reflns_limit_k_max 10
_diffrn_reflns_limit_k_min -10
_diffrn_reflns_limit_l_max 23
_diffrn_reflns_limit_l_min -23
_diffrn_reflns_number 11005
_diffrn_reflns_theta_full 25.33
_diffrn_reflns_theta_max 25.33
_diffrn_reflns_theta_min 3.17
_exptl_absorpt_coefficient_mu 0.074
_exptl_crystal_density_diffrn 1.217
_exptl_crystal_density_method 'not measured'
_exptl_crystal_F_000 736
_refine_diff_density_max 0.118
_refine_diff_density_min -0.155
_refine_diff_density_rms 0.033
_refine_ls_extinction_coef 0.024(3)
_refine_ls_extinction_expression Fc^*^=kFc[1+0.001xFc^2^\l^3^/sin(2\q)]^-1/4^
_refine_ls_extinction_method SHELXL
_refine_ls_goodness_of_fit_ref 1.051
_refine_ls_hydrogen_treatment mixed
_refine_ls_matrix_type full
_refine_ls_number_parameters 167
_refine_ls_number_reflns 1715
_refine_ls_number_restraints 0
_refine_ls_restrained_S_all 1.051
_refine_ls_R_factor_all 0.0738
_refine_ls_R_factor_gt 0.0430
_refine_ls_shift/su_max 0.000
_refine_ls_shift/su_mean 0.000
_refine_ls_structure_factor_coef Fsqd
_refine_ls_weighting_details 'calc w=1/[\s^2^(Fo^2^)+(0.0613P)^2^+0.1389P] where P=(Fo^2^+2Fc^2^)/3'
_refine_ls_weighting_scheme calc
_refine_ls_wR_factor_gt 0.1048
_refine_ls_wR_factor_ref 0.1225
_reflns_number_gt 1149
_reflns_number_total 1715
_reflns_threshold_expression >2sigma(I)
_cod_data_source_file ja101336n_si_006.cif
_cod_data_source_block ln513
_cod_database_code 4102500

loop_
_symmetry_equiv_pos_as_xyz
'x, y, z'
'-x+1/2, -y, z+1/2'
'-x, y+1/2, -z+1/2'
'x+1/2, -y+1/2, -z'
'-x, -y, -z'
'x-1/2, y, -z-1/2'
'x, -y-1/2, z-1/2'
'-x-1/2, y-1/2, z'

loop_
_atom_site_label
_atom_site_type_symbol
_atom_site_fract_x
_atom_site_fract_y
_atom_site_fract_z
_atom_site_U_iso_or_equiv
_atom_site_adp_type
_atom_site_occupancy
_atom_site_symmetry_multiplicity
_atom_site_calc_flag
N1 N 0.09802(13) 0.47406(18) 0.35765(8) 0.0536(5) Uani 1 1 d
N2 N 0.09681(16) 0.9183(2) 0.64439(9) 0.0719(6) Uani 1 1 d
C1 C -0.00283(17) 0.5285(2) 0.31930(10) 0.0544(5) Uani 1 1 d
C2 C -0.04903(17) 0.6690(3) 0.35949(10) 0.0548(5) Uani 1 1 d
C3 C 0.02471(13) 0.67252(19) 0.42384(8) 0.0427(5) Uani 1 1 d
C4 C 0.10987(14) 0.5543(2) 0.41813(9) 0.0436(5) Uani 1 1 d
C5 C 0.19220(15) 0.5323(2) 0.47049(9) 0.0495(5) Uani 1 1 d
C6 C 0.18576(15) 0.6259(2) 0.52866(10) 0.0496(5) Uani 1 1 d
C7 C 0.10056(14) 0.74218(19) 0.53541(8) 0.0443(5) Uani 1 1 d
C8 C 0.01895(15) 0.7653(2) 0.48186(9) 0.0455(5) Uani 1 1 d
C9 C 0.09736(16) 0.8391(2) 0.59584(10) 0.0529(5) Uani 1 1 d
C10 C 0.16397(18) 0.3369(2) 0.33666(11) 0.0565(5) Uani 1 1 d
C11 C 0.2663(2) 0.3766(3) 0.29172(14) 0.0692(6) Uani 1 1 d
H8 H -0.0426(17) 0.844(2) 0.4880(8) 0.059(5) Uiso 1 1 d
H21 H -0.131(2) 0.658(2) 0.3682(10) 0.068(6) Uiso 1 1 d
H6 H 0.2401(15) 0.6145(19) 0.5652(9) 0.048(4) Uiso 1 1 d
H5 H 0.2500(18) 0.452(2) 0.4671(8) 0.058(5) Uiso 1 1 d
H22 H -0.0425(17) 0.769(2) 0.3308(10) 0.072(6) Uiso 1 1 d
H101 H 0.1911(18) 0.281(2) 0.3791(12) 0.074(6) Uiso 1 1 d
H102 H 0.1071(19) 0.264(2) 0.3118(11) 0.076(6) Uiso 1 1 d
H11 H 0.0163(17) 0.553(2) 0.2722(11) 0.068(6) Uiso 1 1 d
H111 H 0.324(2) 0.445(3) 0.3203(12) 0.090(7) Uiso 1 1 d
H12 H -0.0607(19) 0.436(3) 0.3179(10) 0.080(6) Uiso 1 1 d
H112 H 0.303(2) 0.285(3) 0.2773(12) 0.097(8) Uiso 1 1 d
H113 H 0.242(2) 0.438(3) 0.2498(13) 0.089(7) Uiso 1 1 d

loop_
_atom_site_aniso_label
_atom_site_aniso_U_11
_atom_site_aniso_U_22
_atom_site_aniso_U_33
_atom_site_aniso_U_23
_atom_site_aniso_U_13
_atom_site_aniso_U_12
N1 0.0515(9) 0.0635(10) 0.0458(9) -0.0042(7) -0.0012(7) 0.0106(8)
N2 0.0852(13) 0.0741(12) 0.0564(11) -0.0050(10) 0.0006(9) -0.0104(10)
C1 0.0527(11) 0.0669(13) 0.0437(12) 0.0045(9) -0.0032(9) 0.0008(10)
C2 0.0477(12) 0.0682(13) 0.0483(11) 0.0021(10) -0.0060(9) 0.0064(10)
C3 0.0359(9) 0.0497(10) 0.0423(10) 0.0088(8) 0.0016(7) -0.0017(8)
C4 0.0390(9) 0.0495(10) 0.0422(10) 0.0066(8) 0.0028(7) -0.0010(8)
C5 0.0406(10) 0.0534(11) 0.0547(12) 0.0096(9) -0.0027(8) 0.0035(9)
C6 0.0411(10) 0.0583(12) 0.0492(12) 0.0130(9) -0.0080(8) -0.0084(9)
C7 0.0416(10) 0.0485(10) 0.0428(10) 0.0051(8) 0.0004(7) -0.0075(8)
C8 0.0384(10) 0.0493(10) 0.0488(11) 0.0053(8) 0.0033(8) -0.0011(8)
C9 0.0553(11) 0.0565(12) 0.0468(12) 0.0073(10) -0.0003(8) -0.0103(9)
C10 0.0595(12) 0.0536(12) 0.0565(13) 0.0003(10) 0.0069(10) 0.0033(10)
C11 0.0606(13) 0.0699(15) 0.0772(16) 0.0041(13) 0.0153(12) 0.0130(13)

loop_
_atom_type_symbol
_atom_type_description
_atom_type_scat_dispersion_real
_atom_type_scat_dispersion_imag
_atom_type_scat_source
C C 0.0033 0.0016 'International Tables Vol C Tables 4.2.6.8 and 6.1.1.4'
H H 0.0000 0.0000 'International Tables Vol C Tables 4.2.6.8 and 6.1.1.4'
N N 0.0061 0.0033 'International Tables Vol C Tables 4.2.6.8 and 6.1.1.4'

loop_
_geom_angle_atom_site_label_1
_geom_angle_atom_site_label_2
_geom_angle_atom_site_label_3
_geom_angle
C4 N1 C10 126.22(16)
C4 N1 C1 111.00(15)
C10 N1 C1 122.20(16)
N1 C1 C2 105.67(15)
N1 C1 H11 111.6(12)
C2 C1 H11 113.2(12)
N1 C1 H12 106.7(11)
C2 C1 H12 112.7(11)
H11 C1 H12 106.9(17)
C3 C2 C1 103.80(15)
C3 C2 H21 114.3(12)
C1 C2 H21 110.7(12)
C3 C2 H22 113.0(11)
C1 C2 H22 110.7(11)
H21 C2 H22 104.6(17)
C8 C3 C4 120.51(15)
C8 C3 C2 131.14(16)
C4 C3 C2 108.35(15)
N1 C4 C5 128.47(16)
N1 C4 C3 110.79(14)
C5 C4 C3 120.74(16)
C6 C5 C4 118.38(17)
C6 C5 H5 120.4(10)
C4 C5 H5 121.2(10)
C5 C6 C7 121.42(16)
C5 C6 H6 120.8(10)
C7 C6 H6 117.8(10)
C6 C7 C8 119.84(16)
C6 C7 C9 120.09(15)
C8 C7 C9 120.06(16)
C3 C8 C7 119.09(16)
C3 C8 H8 121.7(10)
C7 C8 H8 119.2(10)
N2 C9 C7 178.7(2)
N1 C10 C11 113.14(18)
N1 C10 H101 108.4(12)
C11 C10 H101 109.5(12)
N1 C10 H102 106.4(11)
C11 C10 H102 111.6(12)
H101 C10 H102 107.5(16)
C10 C11 H111 108.8(13)
C10 C11 H112 110.1(15)
H111 C11 H112 109.6(19)
C10 C11 H113 111.5(14)
H111 C11 H113 108.2(19)
H112 C11 H113 108.6(19)

loop_
_geom_bond_atom_site_label_1
_geom_bond_atom_site_label_2
_geom_bond_distance
N1 C4 1.356(2)
N1 C10 1.446(2)
N1 C1 1.451(2)
N2 C9 1.152(2)
C1 C2 1.518(3)
C1 H11 0.96(2)
C1 H12 1.03(2)
C2 C3 1.503(2)
C2 H21 0.96(2)
C2 H22 1.02(2)
C3 C8 1.368(2)
C3 C4 1.406(2)
C4 C5 1.396(2)
C5 C6 1.375(3)
C5 H5 0.96(2)
C6 C7 1.397(2)
C6 H6 0.947(18)
C7 C8 1.409(2)
C7 C9 1.425(3)
C8 H8 0.98(2)
C10 C11 1.499(3)
C10 H101 0.99(2)
C10 H102 1.02(2)
C11 H111 1.04(3)
C11 H112 0.93(3)
C11 H113 1.00(2)

loop_
_geom_torsion_atom_site_label_1
_geom_torsion_atom_site_label_2
_geom_torsion_atom_site_label_3
_geom_torsion_atom_site_label_4
_geom_torsion
C4 N1 C1 C2 6.0(2)
C10 N1 C1 C2 177.76(16)
N1 C1 C2 C3 -6.0(2)
C1 C2 C3 C8 -174.73(17)
C1 C2 C3 C4 4.2(2)
C10 N1 C4 C5 5.6(3)
C1 N1 C4 C5 176.95(18)
C10 N1 C4 C3 -174.76(16)
C1 N1 C4 C3 -3.4(2)
C8 C3 C4 N1 178.35(15)
C2 C3 C4 N1 -0.76(19)
C8 C3 C4 C5 -1.9(2)
C2 C3 C4 C5 178.96(16)
N1 C4 C5 C6 -178.37(16)
C3 C4 C5 C6 2.0(2)
C4 C5 C6 C7 -1.0(2)
C5 C6 C7 C8 0.0(2)
C5 C6 C7 C9 -178.94(16)
C4 C3 C8 C7 0.9(2)
C2 C3 C8 C7 179.77(17)
C6 C7 C8 C3 0.0(2)
C9 C7 C8 C3 179.01(15)
C6 C7 C9 N2 60(9)
C8 C7 C9 N2 -119(9)
C4 N1 C10 C11 -95.6(2)
C1 N1 C10 C11 93.9(2)

loop_
_cod_related_entry_id
_cod_related_entry_database
_cod_related_entry_code
1 ChemSpider 28706290
